data_2311681
loop_
_publ_author_name
'Carletta, Andrea'
'Tilborg, Ana\"elle'
'Moineaux, Laurence'
'de Ruyck, J\'er\^ome'
'Basile, Livia'
'Salerno, Loredana'
'Romeo, Giuseppe'
'Wouters, Johan'
'Guccione, Salvatore'

_publ_section_title
;
 How does binding of imidazole-based inhibitors to heme oxygenase-1
 influence their conformation? Insights combining crystal structures and
 molecular modelling.
;
_journal_issue 'Pt 4'
_journal_name_full 'Acta crystallographica Section B, Structural science, crystal engineering and materials'
_journal_page_first 447
_journal_page_last 454
_journal_paper_doi 10.1107/S2052520615010410
_journal_volume 71
_journal_year 2015
_chemical_formula_moiety 'C11 H12 N3 O3, Cl'
_chemical_formula_sum 'C11 H12 Cl N3 O3'
_chemical_formula_weight 269.69
_space_group_IT_number 14
_space_group_name_Hall '-P 2ybc'
_space_group_name_H-M_alt 'P 1 21/c 1'
_symmetry_cell_setting monoclinic
_symmetry_space_group_name_H-M 'P 1 21/c 1'
_atom_sites_solution_hydrogens geom
_atom_sites_solution_primary direct
_atom_sites_solution_secondary difmap
_audit_creation_method SHELXL-97
_cell_angle_alpha 90.00
_cell_angle_beta 97.325(3)
_cell_angle_gamma 90.00
_cell_formula_units_Z 8
_cell_length_a 21.9100(7)
_cell_length_b 8.0131(3)
_cell_length_c 14.3802(4)
_cell_measurement_reflns_used 10843
_cell_measurement_temperature 293(2)
_cell_measurement_theta_max 29.2863
_cell_measurement_theta_min 3.3060
_cell_volume 2504.08(14)
_computing_cell_refinement
;
CrysAlisPro, Agilent Technologies,
Version 1.171.35.21 (release 20-01-2012 CrysAlis171 .NET)
(compiled Jan 23 2012,18:06:46)
;
_computing_data_collection
;
CrysAlisPro, Agilent Technologies,
Version 1.171.35.21 (release 20-01-2012 CrysAlis171 .NET)
(compiled Jan 23 2012,18:06:46)
;
_computing_data_reduction
;
CrysAlisPro, Agilent Technologies,
Version 1.171.35.21 (release 20-01-2012 CrysAlis171 .NET)
(compiled Jan 23 2012,18:06:46)
;
_computing_structure_refinement 'SHELXL-97 (Sheldrick, 1997)'
_diffrn_ambient_temperature 293(2)
_diffrn_detector_area_resol_mean 10.3712
_diffrn_measured_fraction_theta_full 0.997
_diffrn_measured_fraction_theta_max 0.997
_diffrn_measurement_device_type 'Xcalibur, Ruby, Gemini ultra'
_diffrn_measurement_method '\w scans'
_diffrn_radiation_monochromator graphite
_diffrn_radiation_source 'fine-focus sealed tube'
_diffrn_radiation_type MoK\a
_diffrn_radiation_wavelength 0.71073
_diffrn_reflns_av_R_equivalents 0.0224
_diffrn_reflns_av_sigmaI/netI 0.0163
_diffrn_reflns_limit_h_max 25
_diffrn_reflns_limit_h_min -26
_diffrn_reflns_limit_k_max 9
_diffrn_reflns_limit_k_min -9
_diffrn_reflns_limit_l_max 17
_diffrn_reflns_limit_l_min -16
_diffrn_reflns_number 20723
_diffrn_reflns_theta_full 25.00
_diffrn_reflns_theta_max 25.02
_diffrn_reflns_theta_min 3.37
_exptl_absorpt_coefficient_mu 0.309
_exptl_absorpt_correction_T_max 0.970
_exptl_absorpt_correction_T_min 0.929
_exptl_absorpt_correction_type multi-scan
_exptl_absorpt_process_details
;
CrysAlisPro, Agilent Technologies,
Version 1.171.35.21 (release 20-01-2012 CrysAlis171 .NET)
(compiled Jan 23 2012,18:06:46)
Empirical absorption correction using spherical harmonics,
 implemented in SCALE3 ABSPACK scaling algorithm.
;
_exptl_crystal_colour colourless
_exptl_crystal_density_diffrn 1.431
_exptl_crystal_density_method 'not measured'
_exptl_crystal_description prim
_exptl_crystal_F_000 1120
_exptl_crystal_size_max 0.30
_exptl_crystal_size_mid 0.20
_exptl_crystal_size_min 0.10
_refine_diff_density_max 0.227
_refine_diff_density_min -0.242
_refine_ls_extinction_method none
_refine_ls_goodness_of_fit_ref 1.046
_refine_ls_hydrogen_treatment mixed
_refine_ls_matrix_type full
_refine_ls_number_parameters 341
_refine_ls_number_reflns 4418
_refine_ls_number_restraints 0
_refine_ls_restrained_S_all 1.046
_refine_ls_R_factor_all 0.0426
_refine_ls_R_factor_gt 0.0378
_refine_ls_shift/su_max 0.000
_refine_ls_shift/su_mean 0.000
_refine_ls_structure_factor_coef Fsqd
_refine_ls_weighting_details 'calc w=1/[\s^2^(Fo^2^)+(0.0364P)^2^+1.1900P] where P=(Fo^2^+2Fc^2^)/3'
_refine_ls_weighting_scheme calc
_refine_ls_wR_factor_gt 0.0899
_refine_ls_wR_factor_ref 0.0926
_reflns_number_gt 3979
_reflns_number_total 4428
_reflns_threshold_expression >2sigma(I)
_cod_data_source_file lo5002sup1.cif
_cod_data_source_block 2aHCl
_cod_original_cell_volume 2504.09(14)
_cod_original_sg_symbol_H-M P21/c
_cod_database_code 2311681

loop_
_symmetry_equiv_pos_as_xyz
'x, y, z'
'-x, y+1/2, -z+1/2'
'-x, -y, -z'
'x, -y-1/2, z-1/2'

loop_
_atom_site_type_symbol
_atom_site_label
_atom_site_fract_x
_atom_site_fract_y
_atom_site_fract_z
_atom_site_U_iso_or_equiv
_atom_site_adp_type
_atom_site_calc_flag
_atom_site_refinement_flags
_atom_site_occupancy
_atom_site_symmetry_multiplicity
C C1 0.39014(10) -0.0380(3) 0.45781(14) 0.0554(5) Uani d . 1 1
H H1 0.3572 0.0327 0.4390 0.066 Uiso calc R 1 1
C C2 0.45540(10) -0.2009(2) 0.54226(15) 0.0537(5) Uani d . 1 1
H H2 0.4749 -0.2620 0.5925 0.064 Uiso calc R 1 1
C C3 0.47310(10) -0.1880(3) 0.45663(15) 0.0573(5) Uani d . 1 1
H H3 0.5071 -0.2389 0.4361 0.069 Uiso calc R 1 1
C C4 0.36802(10) -0.0821(3) 0.62132(14) 0.0547(5) Uani d . 1 1
H H4A 0.3748 -0.1763 0.6638 0.066 Uiso calc R 1 1
H H4B 0.3244 -0.0772 0.5986 0.066 Uiso calc R 1 1
C C5 0.38716(8) 0.0777(2) 0.67400(12) 0.0417(4) Uani d . 1 1
H H5 0.4318 0.0769 0.6921 0.050 Uiso calc R 1 1
C C6 0.35520(8) 0.0891(2) 0.76181(12) 0.0403(4) Uani d . 1 1
C C7 0.37933(11) 0.0035(3) 0.84130(15) 0.0638(6) Uani d . 1 1
H H7 0.4157 -0.0565 0.8411 0.077 Uiso calc R 1 1
C C8 0.35039(11) 0.0053(3) 0.92114(15) 0.0651(6) Uani d . 1 1
H H8 0.3666 -0.0535 0.9744 0.078 Uiso calc R 1 1
C C9 0.29737(9) 0.0956(2) 0.92004(13) 0.0474(5) Uani d . 1 1
C C10 0.27354(9) 0.1870(3) 0.84388(14) 0.0511(5) Uani d . 1 1
H H10 0.2383 0.2510 0.8456 0.061 Uiso calc R 1 1
C C11 0.30273(9) 0.1828(3) 0.76414(13) 0.0477(4) Uani d . 1 1
H H11 0.2868 0.2438 0.7116 0.057 Uiso calc R 1 1
C C21 0.05533(9) 0.5727(2) 0.66467(14) 0.0492(5) Uani d . 1 1
H H21 0.0447 0.5691 0.7252 0.059 Uiso calc R 1 1
C C22 0.09709(10) 0.5152(3) 0.53917(14) 0.0548(5) Uani d . 1 1
H H22 0.1207 0.4639 0.4980 0.066 Uiso calc R 1 1
C C23 0.05931(10) 0.6451(3) 0.52014(15) 0.0615(6) Uani d . 1 1
H H23 0.0518 0.7017 0.4634 0.074 Uiso calc R 1 1
C C24 0.12577(8) 0.3294(2) 0.67931(12) 0.0423(4) Uani d . 1 1
H H24A 0.1273 0.3445 0.7465 0.051 Uiso calc R 1 1
H H24B 0.1677 0.3236 0.6646 0.051 Uiso calc R 1 1
C C25 0.09263(8) 0.1675(2) 0.65045(12) 0.0434(4) Uani d . 1 1
H H25 0.0894 0.1553 0.5822 0.052 Uiso calc R 1 1
C C26 0.12888(8) 0.0227(2) 0.69673(12) 0.0411(4) Uani d . 1 1
C C27 0.16951(9) -0.0648(2) 0.64883(13) 0.0480(5) Uani d . 1 1
H H27 0.1722 -0.0392 0.5864 0.058 Uiso calc R 1 1
C C28 0.20606(9) -0.1895(3) 0.69241(14) 0.0523(5) Uani d . 1 1
H H28 0.2333 -0.2484 0.6601 0.063 Uiso calc R 1 1
C C29 0.20123(9) -0.2242(2) 0.78475(14) 0.0479(5) Uani d . 1 1
C C30 0.16019(10) -0.1435(3) 0.83352(14) 0.0549(5) Uani d . 1 1
H H30 0.1570 -0.1717 0.8954 0.066 Uiso calc R 1 1
C C31 0.12380(9) -0.0198(3) 0.78898(13) 0.0523(5) Uani d . 1 1
H H31 0.0956 0.0358 0.8210 0.063 Uiso calc R 1 1
N N2 0.43193(9) -0.0867(2) 0.40558(13) 0.0579(5) Uani d . 1 1
N N1 0.40301(7) -0.1068(2) 0.54169(11) 0.0479(4) Uani d . 1 1
N N3 0.26493(10) 0.0946(3) 1.00319(13) 0.0648(5) Uani d . 1 1
N N4 0.09446(7) 0.47182(19) 0.63073(10) 0.0400(3) Uani d . 1 1
N N5 0.03384(8) 0.6791(2) 0.59943(13) 0.0534(4) Uani d . 1 1
N N6 0.24265(9) -0.3485(2) 0.83428(16) 0.0687(5) Uani d . 1 1
O O1 0.37147(7) 0.20963(18) 0.61034(9) 0.0507(3) Uani d . 1 1
O O2 0.27864(10) -0.0119(3) 1.06269(13) 0.0946(6) Uani d . 1 1
O O3 0.22527(9) 0.1998(3) 1.00893(13) 0.0938(6) Uani d . 1 1
O O4 0.03272(6) 0.18148(19) 0.67729(10) 0.0539(4) Uani d . 1 1
O O5 0.24127(9) -0.3696(3) 0.91796(15) 0.0950(6) Uani d . 1 1
O O6 0.27855(12) -0.4200(3) 0.79039(16) 0.1221(9) Uani d . 1 1
Cl Cl1 -0.06934(2) -0.05900(6) 0.59702(3) 0.04943(14) Uani d . 1 1
Cl Cl2 0.45182(3) 0.48449(7) 0.70812(4) 0.06535(18) Uani d . 1 1
H H1O 0.3900(11) 0.295(3) 0.6344(17) 0.070(8) Uiso d . 1 1
H H4O 0.0087(13) 0.104(4) 0.6494(19) 0.089(9) Uiso d . 1 1
H H5N 0.0057(11) 0.751(3) 0.6048(16) 0.066(7) Uiso d . 1 1
H H1N 0.4328(11) -0.053(3) 0.3500(19) 0.074(8) Uiso d . 1 1

loop_
_atom_site_aniso_label
_atom_site_aniso_U_11
_atom_site_aniso_U_22
_atom_site_aniso_U_33
_atom_site_aniso_U_12
_atom_site_aniso_U_13
_atom_site_aniso_U_23
C1 0.0584(12) 0.0572(12) 0.0503(11) -0.0082(10) 0.0062(10) -0.0071(10)
C2 0.0614(13) 0.0430(11) 0.0592(12) -0.0035(10) 0.0172(10) -0.0037(9)
C3 0.0621(13) 0.0513(12) 0.0632(13) -0.0119(11) 0.0258(11) -0.0156(10)
C4 0.0637(13) 0.0487(11) 0.0569(12) -0.0106(10) 0.0283(10) -0.0072(9)
C5 0.0427(10) 0.0431(10) 0.0405(9) -0.0015(8) 0.0098(8) 0.0008(8)
C6 0.0442(10) 0.0374(9) 0.0401(9) -0.0025(8) 0.0083(7) 0.0001(8)
C7 0.0696(14) 0.0671(14) 0.0581(13) 0.0287(12) 0.0216(11) 0.0187(11)
C8 0.0798(15) 0.0686(14) 0.0497(12) 0.0176(13) 0.0187(11) 0.0222(11)
C9 0.0514(11) 0.0511(11) 0.0421(10) -0.0128(9) 0.0155(8) -0.0025(8)
C10 0.0425(10) 0.0614(13) 0.0504(11) 0.0039(9) 0.0105(8) -0.0020(9)
C11 0.0465(10) 0.0561(12) 0.0405(9) 0.0055(9) 0.0054(8) 0.0050(9)
C21 0.0542(11) 0.0501(11) 0.0445(10) 0.0042(10) 0.0109(9) -0.0032(9)
C22 0.0596(12) 0.0643(13) 0.0438(10) 0.0154(11) 0.0188(9) 0.0152(9)
C23 0.0673(14) 0.0616(13) 0.0559(12) 0.0114(11) 0.0090(10) 0.0208(11)
C24 0.0407(9) 0.0506(11) 0.0353(9) 0.0058(8) 0.0040(7) 0.0061(8)
C25 0.0483(10) 0.0493(11) 0.0322(8) 0.0074(9) 0.0037(7) -0.0010(8)
C26 0.0433(10) 0.0415(10) 0.0380(9) 0.0008(8) 0.0035(7) -0.0032(8)
C27 0.0569(11) 0.0495(11) 0.0394(9) 0.0022(9) 0.0124(8) -0.0027(8)
C28 0.0532(11) 0.0471(11) 0.0583(12) 0.0073(9) 0.0129(9) -0.0106(9)
C29 0.0493(11) 0.0355(9) 0.0565(11) 0.0030(8) -0.0024(9) -0.0017(8)
C30 0.0629(13) 0.0607(13) 0.0417(10) 0.0092(11) 0.0086(9) 0.0089(9)
C31 0.0558(12) 0.0624(13) 0.0406(10) 0.0173(10) 0.0136(9) 0.0036(9)
N2 0.0707(12) 0.0623(12) 0.0428(10) -0.0188(10) 0.0152(9) -0.0106(9)
N1 0.0553(10) 0.0420(9) 0.0494(9) -0.0097(8) 0.0181(7) -0.0088(7)
N3 0.0672(12) 0.0808(14) 0.0500(10) -0.0270(11) 0.0215(9) -0.0065(10)
N4 0.0407(8) 0.0435(8) 0.0366(7) 0.0038(7) 0.0077(6) 0.0037(6)
N5 0.0500(10) 0.0429(9) 0.0669(11) 0.0090(8) 0.0057(8) -0.0026(8)
N6 0.0731(13) 0.0499(11) 0.0786(14) 0.0145(10) -0.0082(11) -0.0017(10)
O1 0.0662(9) 0.0461(8) 0.0402(7) -0.0043(7) 0.0081(6) 0.0022(6)
O2 0.1329(17) 0.0959(14) 0.0623(11) -0.0300(13) 0.0411(11) 0.0140(10)
O3 0.0742(12) 0.1387(18) 0.0768(12) 0.0064(13) 0.0418(10) -0.0079(12)
O4 0.0428(7) 0.0556(9) 0.0623(9) 0.0022(7) 0.0033(6) -0.0020(7)
O5 0.0931(14) 0.1020(15) 0.0873(14) 0.0298(11) 0.0020(11) 0.0380(12)
O6 0.153(2) 0.1093(17) 0.0980(15) 0.0890(17) -0.0069(14) -0.0156(13)
Cl1 0.0551(3) 0.0540(3) 0.0388(2) 0.0064(2) 0.00474(19) -0.0020(2)
Cl2 0.0797(4) 0.0661(4) 0.0524(3) -0.0229(3) 0.0167(3) -0.0063(2)

loop_
_atom_type_symbol
_atom_type_description
_atom_type_scat_dispersion_real
_atom_type_scat_dispersion_imag
_atom_type_scat_source
C C 0.0033 0.0016 'International Tables Vol C Tables 4.2.6.8 and 6.1.1.4'
H H 0.0000 0.0000 'International Tables Vol C Tables 4.2.6.8 and 6.1.1.4'
N N 0.0061 0.0033 'International Tables Vol C Tables 4.2.6.8 and 6.1.1.4'
O O 0.0106 0.0060 'International Tables Vol C Tables 4.2.6.8 and 6.1.1.4'
Cl Cl 0.1484 0.1585 'International Tables Vol C Tables 4.2.6.8 and 6.1.1.4'

loop_
_geom_angle_atom_site_label_1
_geom_angle_atom_site_label_2
_geom_angle_atom_site_label_3
_geom_angle
N2 C1 N1 108.3(2)
N2 C1 H1 125.9
N1 C1 H1 125.9
C3 C2 N1 107.0(2)
C3 C2 H2 126.5
N1 C2 H2 126.5
C2 C3 N2 107.0(2)
C2 C3 H3 126.5
N2 C3 H3 126.5
N1 C4 C5 111.31(15)
N1 C4 H4A 109.4
C5 C4 H4A 109.4
N1 C4 H4B 109.4
C5 C4 H4B 109.4
H4A C4 H4B 108.0
O1 C5 C4 106.19(15)
O1 C5 C6 113.14(15)
C4 C5 C6 109.70(15)
O1 C5 H5 109.2
C4 C5 H5 109.2
C6 C5 H5 109.2
C11 C6 C7 118.95(17)
C11 C6 C5 121.78(16)
C7 C6 C5 119.27(17)
C6 C7 C8 121.0(2)
C6 C7 H7 119.5
C8 C7 H7 119.5
C9 C8 C7 118.41(19)
C9 C8 H8 120.8
C7 C8 H8 120.8
C10 C9 C8 122.08(18)
C10 C9 N3 118.76(19)
C8 C9 N3 119.16(19)
C9 C10 C11 118.82(18)
C9 C10 H10 120.6
C11 C10 H10 120.6
C6 C11 C10 120.63(18)
C6 C11 H11 119.7
C10 C11 H11 119.7
N5 C21 N4 109.00(17)
N5 C21 H21 125.5
N4 C21 H21 125.5
C23 C22 N4 107.08(18)
C23 C22 H22 126.5
N4 C22 H22 126.5
C22 C23 N5 107.09(18)
C22 C23 H23 126.5
N5 C23 H23 126.5
N4 C24 C25 110.93(14)
N4 C24 H24A 109.5
C25 C24 H24A 109.5
N4 C24 H24B 109.5
C25 C24 H24B 109.5
H24A C24 H24B 108.0
O4 C25 C26 113.14(15)
O4 C25 C24 106.57(15)
C26 C25 C24 109.22(14)
O4 C25 H25 109.3
C26 C25 H25 109.3
C24 C25 H25 109.3
C27 C26 C31 119.12(17)
C27 C26 C25 120.34(16)
C31 C26 C25 120.49(16)
C28 C27 C26 120.91(18)
C28 C27 H27 119.5
C26 C27 H27 119.5
C29 C28 C27 118.30(18)
C29 C28 H28 120.8
C27 C28 H28 120.8
C30 C29 C28 122.34(18)
C30 C29 N6 118.47(19)
C28 C29 N6 119.16(19)
C29 C30 C31 118.69(18)
C29 C30 H30 120.7
C31 C30 H30 120.7
C30 C31 C26 120.57(18)
C30 C31 H31 119.7
C26 C31 H31 119.7
C1 N2 C3 109.37(19)
C1 N2 H1N 123.1(18)
C3 N2 H1N 127.5(17)
C1 N1 C2 108.38(17)
C1 N1 C4 125.60(19)
C2 N1 C4 126.00(18)
O2 N3 O3 123.4(2)
O2 N3 C9 118.3(2)
O3 N3 C9 118.3(2)
C21 N4 C22 108.02(16)
C21 N4 C24 126.17(15)
C22 N4 C24 125.63(15)
C21 N5 C23 108.80(18)
C21 N5 H5N 124.9(16)
C23 N5 H5N 126.1(16)
O6 N6 O5 123.2(2)
O6 N6 C29 118.0(2)
O5 N6 C29 118.7(2)
C5 O1 H1O 105.9(17)
C25 O4 H4O 110.0(18)

loop_
_geom_bond_atom_site_label_1
_geom_bond_atom_site_label_2
_geom_bond_distance
C1 N2 1.315(3)
C1 N1 1.323(3)
C1 H1 0.9300
C2 C3 1.341(3)
C2 N1 1.372(3)
C2 H2 0.9300
C3 N2 1.358(3)
C3 H3 0.9300
C4 N1 1.470(2)
C4 C5 1.519(3)
C4 H4A 0.9700
C4 H4B 0.9700
C5 O1 1.412(2)
C5 C6 1.523(2)
C5 H5 0.9800
C6 C11 1.377(3)
C6 C7 1.380(3)
C7 C8 1.381(3)
C7 H7 0.9300
C8 C9 1.367(3)
C8 H8 0.9300
C9 C10 1.365(3)
C9 N3 1.467(3)
C10 C11 1.383(3)
C10 H10 0.9300
C11 H11 0.9300
C21 N5 1.310(3)
C21 N4 1.317(2)
C21 H21 0.9300
C22 C23 1.336(3)
C22 N4 1.370(2)
C22 H22 0.9300
C23 N5 1.359(3)
C23 H23 0.9300
C24 N4 1.462(2)
C24 C25 1.518(3)
C24 H24A 0.9700
C24 H24B 0.9700
C25 O4 1.419(2)
C25 C26 1.512(3)
C25 H25 0.9800
C26 C27 1.384(3)
C26 C31 1.388(3)
C27 C28 1.380(3)
C27 H27 0.9300
C28 C29 1.374(3)
C28 H28 0.9300
C29 C30 1.371(3)
C29 N6 1.469(3)
C30 C31 1.378(3)
C30 H30 0.9300
C31 H31 0.9300
N2 H1N 0.85(3)
N3 O2 1.219(3)
N3 O3 1.221(3)
N5 H5N 0.85(2)
N6 O6 1.213(3)
N6 O5 1.219(3)
O1 H1O 0.84(3)
O4 H4O 0.87(3)

loop_
_geom_torsion_atom_site_label_1
_geom_torsion_atom_site_label_2
_geom_torsion_atom_site_label_3
_geom_torsion_atom_site_label_4
_geom_torsion
N1 C2 C3 N2 0.3(2)
N1 C4 C5 O1 63.6(2)
N1 C4 C5 C6 -173.80(16)
O1 C5 C6 C11 20.0(2)
C4 C5 C6 C11 -98.3(2)
O1 C5 C6 C7 -159.94(19)
C4 C5 C6 C7 81.7(2)
C11 C6 C7 C8 2.6(3)
C5 C6 C7 C8 -177.4(2)
C6 C7 C8 C9 -0.6(4)
C7 C8 C9 C10 -2.0(4)
C7 C8 C9 N3 178.1(2)
C8 C9 C10 C11 2.6(3)
N3 C9 C10 C11 -177.49(18)
C7 C6 C11 C10 -2.0(3)
C5 C6 C11 C10 178.03(18)
C9 C10 C11 C6 -0.5(3)
N4 C22 C23 N5 -0.4(3)
N4 C24 C25 O4 -61.50(17)
N4 C24 C25 C26 175.96(14)
O4 C25 C26 C27 145.34(18)
C24 C25 C26 C27 -96.1(2)
O4 C25 C26 C31 -37.4(2)
C24 C25 C26 C31 81.2(2)
C31 C26 C27 C28 -2.0(3)
C25 C26 C27 C28 175.37(18)
C26 C27 C28 C29 -0.2(3)
C27 C28 C29 C30 2.2(3)
C27 C28 C29 N6 -175.90(18)
C28 C29 C30 C31 -1.9(3)
N6 C29 C30 C31 176.16(19)
C29 C30 C31 C26 -0.3(3)
C27 C26 C31 C30 2.2(3)
C25 C26 C31 C30 -175.12(19)
N1 C1 N2 C3 -0.5(2)
C2 C3 N2 C1 0.1(2)
N2 C1 N1 C2 0.7(2)
N2 C1 N1 C4 179.03(17)
C3 C2 N1 C1 -0.6(2)
C3 C2 N1 C4 -178.94(17)
C5 C4 N1 C1 -82.8(2)
C5 C4 N1 C2 95.3(2)
C10 C9 N3 O2 165.1(2)
C8 C9 N3 O2 -14.9(3)
C10 C9 N3 O3 -14.4(3)
C8 C9 N3 O3 165.6(2)
N5 C21 N4 C22 -0.9(2)
N5 C21 N4 C24 -176.16(17)
C23 C22 N4 C21 0.8(2)
C23 C22 N4 C24 176.07(18)
C25 C24 N4 C21 97.9(2)
C25 C24 N4 C22 -76.5(2)
N4 C21 N5 C23 0.7(2)
C22 C23 N5 C21 -0.2(3)
C30 C29 N6 O6 179.6(2)
C28 C29 N6 O6 -2.2(3)
C30 C29 N6 O5 -3.6(3)
C28 C29 N6 O5 174.5(2)
